data_4337390
loop_
_publ_author_name
'Kischel, Marcus'
'Dornberg, Gregor'
'Krautscheid, Harald'

_publ_section_title
;
 Trialkylphosphine-Stabilized Copper(I) Dialkylaluminum(III)
 Ethanedithiolate Complexes: Single-Source Precursors and a Novel
 Modification of Copper Aluminum Disulfide.
;
_journal_issue 3
_journal_name_full 'Inorganic chemistry'
_journal_page_first 1614
_journal_page_last 1623
_journal_paper_doi 10.1021/ic402675w
_journal_volume 53
_journal_year 2014
_chemical_absolute_configuration unk
_chemical_compound_source 'synthesis as described'
_chemical_formula_moiety 'C30 H70 Al2 Cu2 P2 S4'
_chemical_formula_sum 'C30 H70 Al2 Cu2 P2 S4'
_chemical_formula_weight 802.08
_chemical_name_systematic
;
  bis(\m~3~-1,2-dithiolatoethane-S,S,S',S')-tetraethanido
-bis(triisopropylphosphine)-dicopper(+1)-dialuminium(+3)
;
_space_group_IT_number 4
_symmetry_cell_setting monoclinic
_symmetry_Int_Tables_number 4
_symmetry_space_group_name_Hall 'P 2yb'
_symmetry_space_group_name_H-M 'P 1 21 1'
_atom_sites_solution_hydrogens geom
_atom_sites_solution_primary direct
_atom_sites_solution_secondary difmap
_audit_creation_date 2012-12-29T18:31:41-00:00
_audit_creation_method 'WinGX routine CIF_UPDATE'
_cell_angle_alpha 90
_cell_angle_beta 107.840(6)
_cell_angle_gamma 90
_cell_formula_units_Z 2
_cell_length_a 11.0435(8)
_cell_length_b 15.2761(11)
_cell_length_c 13.2147(11)
_cell_measurement_reflns_used 11637
_cell_measurement_temperature 180(2)
_cell_measurement_theta_max 28.17
_cell_measurement_theta_min 2.35
_cell_measurement_wavelength 0.71073
_cell_volume 2122.1(3)
_computing_cell_refinement 'STOE X-AREA'
_computing_data_reduction 'STOE X-AREA, STOE X-RED'
_computing_molecular_graphics 'DIAMOND 3.2'
_computing_publication_material
;
'WinGX publication routines'
Farrugia, L. J. (1999) WinGX, J. Appl. Cryst. 32, 837-838
;
_computing_structure_refinement
;
'SHELXL-97'
Sheldrick, G.M. (2008) Acta Cryst. A64, 112
;
_computing_structure_solution
;
'SIR-92'
Altomare, A., Cascarano, G., 
Giacovazzo, C. & Guagliardi, A. (1993) J. Appl. Cryst. 26, 343-350.
;
_diffrn_ambient_temperature 180(2)
_diffrn_detector 'image plate (34 cm diameter / schwenk)'
_diffrn_detector_area_resol_mean 6.67
_diffrn_detector_type STOE
_diffrn_measured_fraction_theta_full 0.985
_diffrn_measured_fraction_theta_max 0.985
_diffrn_measurement_device '2-circle goniometer'
_diffrn_measurement_device_type 'STOE IPDS-2T'
_diffrn_measurement_method '\w scans'
_diffrn_radiation_monochromator graphite
_diffrn_radiation_source 'fine-focus sealed tube'
_diffrn_radiation_type MoK\a
_diffrn_radiation_wavelength 0.71073
_diffrn_reflns_av_R_equivalents 0.0325
_diffrn_reflns_av_unetI/netI 0.0521
_diffrn_reflns_limit_h_max 13
_diffrn_reflns_limit_h_min -13
_diffrn_reflns_limit_k_max 18
_diffrn_reflns_limit_k_min -18
_diffrn_reflns_limit_l_max 10
_diffrn_reflns_limit_l_min -16
_diffrn_reflns_number 11029
_diffrn_reflns_theta_full 26
_diffrn_reflns_theta_max 26
_diffrn_reflns_theta_min 2.35
_diffrn_standards_number 0
_exptl_absorpt_coefficient_mu 1.334
_exptl_absorpt_correction_T_max 0.8493
_exptl_absorpt_correction_T_min 0.7010
_exptl_absorpt_correction_type numerical
_exptl_absorpt_process_details
;
Busing, W. R. & Levy, H. A. (1957) Acta Cryst. 10, 180-182. 
and  
Coppens, P., Leiserowitz, L. & Rabinovich, D. (1965) 
Acta Cryst. 1965, 1035-1038.
;
_exptl_crystal_colour colorless
_exptl_crystal_density_diffrn 1.255
_exptl_crystal_density_method 'not measured'
_exptl_crystal_description block
_exptl_crystal_F_000 856
_exptl_crystal_size_max 0.29
_exptl_crystal_size_mid 0.23
_exptl_crystal_size_min 0.17
_refine_diff_density_max 0.402
_refine_diff_density_min -0.348
_refine_diff_density_rms 0.052
_refine_ls_abs_structure_details 'Flack H D (1983), 4276 Friedel pairs'
_refine_ls_abs_structure_Flack 0.462(11)
_refine_ls_extinction_method none
_refine_ls_goodness_of_fit_ref 0.922
_refine_ls_hydrogen_treatment constr
_refine_ls_matrix_type full
_refine_ls_number_parameters 378
_refine_ls_number_reflns 8075
_refine_ls_number_restraints 1
_refine_ls_restrained_S_all 0.922
_refine_ls_R_factor_all 0.0445
_refine_ls_R_factor_gt 0.0327
_refine_ls_shift/su_max 0.001
_refine_ls_shift/su_mean 0
_refine_ls_structure_factor_coef Fsqd
_refine_ls_weighting_details 'calc w=1/[\s^2^(Fo^2^)+(0.0354P)^2^+0.0000P] where P=(Fo^2^+2Fc^2^)/3'
_refine_ls_weighting_scheme calc
_refine_ls_wR_factor_gt 0.0661
_refine_ls_wR_factor_ref 0.0689
_reflns_number_gt 6717
_reflns_number_total 8075
_reflns_threshold_expression >2sigma(I)
_cod_data_source_file ic402675w_si_004.cif
_cod_data_source_block '[iPr3PCuSC2H4SAlEt2]2'
_cod_original_sg_symbol_H-M 'P 21'
_cod_database_code 4337390

loop_
_symmetry_equiv_pos_as_xyz
'x, y, z'
'-x, y+1/2, -z'

loop_
_atom_site_label
_atom_site_type_symbol
_atom_site_fract_x
_atom_site_fract_y
_atom_site_fract_z
_atom_site_U_iso_or_equiv
_atom_site_adp_type
_atom_site_occupancy
_atom_site_symmetry_multiplicity
_atom_site_calc_flag
_atom_site_refinement_flags
C1 C 0.8822(4) 0.2071(3) 0.8456(3) 0.0289(8) Uani 1 1 d .
H1A H 0.918 0.1926 0.922 0.035 Uiso 1 1 calc R
H1B H 0.7938 0.2276 0.8331 0.035 Uiso 1 1 calc R
C2 C 0.8805(4) 0.1247(3) 0.7799(3) 0.0321(9) Uani 1 1 d .
H2A H 0.8225 0.0815 0.7964 0.038 Uiso 1 1 calc R
H2B H 0.9669 0.0989 0.8015 0.038 Uiso 1 1 calc R
C3 C 0.6265(4) 0.3612(3) 0.6234(3) 0.0288(8) Uani 1 1 d .
H3A H 0.7156 0.3425 0.6351 0.035 Uiso 1 1 calc R
H3B H 0.5896 0.3764 0.5473 0.035 Uiso 1 1 calc R
C4 C 0.6251(4) 0.4420(3) 0.6910(3) 0.0310(9) Uani 1 1 d .
H4A H 0.5375 0.4656 0.6709 0.037 Uiso 1 1 calc R
H4B H 0.6804 0.4874 0.6746 0.037 Uiso 1 1 calc R
C5 C 0.5194(4) 0.0485(3) 0.5998(4) 0.0417(10) Uani 1 1 d .
H5A H 0.4304 0.0656 0.5917 0.05 Uiso 1 1 calc R
H5B H 0.5161 0.0063 0.5421 0.05 Uiso 1 1 calc R
C6 C 0.5677(6) -0.0012(4) 0.7039(5) 0.0723(18) Uani 1 1 d .
H6A H 0.6511 -0.0265 0.7101 0.108 Uiso 1 1 calc R
H6B H 0.5078 -0.0481 0.7055 0.108 Uiso 1 1 calc R
H6C H 0.5752 0.039 0.7633 0.108 Uiso 1 1 calc R
C7 C 0.5735(4) 0.1875(3) 0.4192(3) 0.0433(11) Uani 1 1 d .
H7A H 0.6272 0.2386 0.4157 0.052 Uiso 1 1 calc R
H7B H 0.5998 0.1385 0.3816 0.052 Uiso 1 1 calc R
C8 C 0.4349(5) 0.2101(4) 0.3606(4) 0.0599(14) Uani 1 1 d .
H8A H 0.38 0.1617 0.368 0.09 Uiso 1 1 calc R
H8B H 0.4247 0.2198 0.2852 0.09 Uiso 1 1 calc R
H8C H 0.411 0.2634 0.3912 0.09 Uiso 1 1 calc R
C9 C 0.9559(4) 0.4071(4) 1.0386(3) 0.0515(13) Uani 1 1 d .
H9A H 0.937 0.4629 1.0687 0.062 Uiso 1 1 calc R
H9B H 0.9025 0.3614 1.0567 0.062 Uiso 1 1 calc R
C10 C 1.0919(5) 0.3848(5) 1.0931(4) 0.078(2) Uani 1 1 d .
H10A H 1.112 0.3284 1.0667 0.117 Uiso 1 1 calc R
H10B H 1.1062 0.3809 1.17 0.117 Uiso 1 1 calc R
H10C H 1.1467 0.4304 1.0786 0.117 Uiso 1 1 calc R
C11 C 0.9544(4) 0.5194(3) 0.8081(4) 0.0398(10) Uani 1 1 d .
H11A H 1.0481 0.518 0.8249 0.048 Uiso 1 1 calc R
H11B H 0.9174 0.5114 0.7304 0.048 Uiso 1 1 calc R
C12 C 0.9152(5) 0.6105(3) 0.8379(4) 0.0512(12) Uani 1 1 d .
H12A H 0.8223 0.6157 0.8131 0.077 Uiso 1 1 calc R
H12B H 0.9525 0.656 0.8043 0.077 Uiso 1 1 calc R
H12C H 0.946 0.6178 0.9153 0.077 Uiso 1 1 calc R
C13 C 0.8024(4) 0.4327(3) 0.4415(4) 0.0427(11) Uani 1 1 d .
H13A H 0.7638 0.4863 0.4048 0.064 Uiso 1 1 calc R
H13B H 0.802 0.4347 0.5155 0.064 Uiso 1 1 calc R
H13C H 0.7536 0.3818 0.4059 0.064 Uiso 1 1 calc R
C14 C 0.9416(4) 0.4252(3) 0.4387(3) 0.0295(8) Uani 1 1 d .
H14 H 0.9875 0.4775 0.4778 0.035 Uiso 1 1 calc R
C15 C 0.9476(4) 0.4331(3) 0.3241(4) 0.0407(10) Uani 1 1 d .
H15A H 0.9 0.3848 0.2812 0.061 Uiso 1 1 calc R
H15B H 1.0365 0.4306 0.3248 0.061 Uiso 1 1 calc R
H15C H 0.9102 0.489 0.2936 0.061 Uiso 1 1 calc R
C16 C 1.2021(4) 0.4251(4) 0.6708(4) 0.0490(12) Uani 1 1 d .
H16A H 1.2922 0.434 0.7099 0.074 Uiso 1 1 calc R
H16B H 1.1587 0.3997 0.7184 0.074 Uiso 1 1 calc R
H16C H 1.1629 0.4814 0.6437 0.074 Uiso 1 1 calc R
C17 C 1.1903(4) 0.3625(3) 0.5773(3) 0.0311(9) Uani 1 1 d .
H17 H 1.2396 0.3087 0.6078 0.037 Uiso 1 1 calc R
C18 C 1.2530(4) 0.4010(3) 0.4985(4) 0.0398(10) Uani 1 1 d .
H18A H 1.212 0.4566 0.4708 0.06 Uiso 1 1 calc R
H18B H 1.2435 0.3599 0.4396 0.06 Uiso 1 1 calc R
H18C H 1.3436 0.4109 0.5348 0.06 Uiso 1 1 calc R
C19 C 0.8989(4) 0.2042(3) 0.3613(4) 0.0426(11) Uani 1 1 d .
H19A H 0.9051 0.1604 0.3088 0.064 Uiso 1 1 calc R
H19B H 0.8416 0.2513 0.3254 0.064 Uiso 1 1 calc R
H19C H 0.8656 0.1766 0.4142 0.064 Uiso 1 1 calc R
C20 C 1.0326(4) 0.2425(3) 0.4172(3) 0.0312(9) Uani 1 1 d .
H20 H 1.0661 0.2705 0.3627 0.037 Uiso 1 1 calc R
C21 C 1.1236(5) 0.1691(3) 0.4731(4) 0.0429(11) Uani 1 1 d .
H21A H 1.0953 0.1447 0.5306 0.064 Uiso 1 1 calc R
H21B H 1.2097 0.1928 0.5025 0.064 Uiso 1 1 calc R
H21C H 1.1238 0.1229 0.4216 0.064 Uiso 1 1 calc R
C22 C 0.7106(4) 0.1233(3) 1.0220(4) 0.0460(12) Uani 1 1 d .
H22A H 0.7595 0.1732 1.0601 0.069 Uiso 1 1 calc R
H22B H 0.7119 0.1237 0.9482 0.069 Uiso 1 1 calc R
H22C H 0.7484 0.0687 1.0564 0.069 Uiso 1 1 calc R
C23 C 0.5732(4) 0.1300(3) 1.0239(3) 0.0322(9) Uani 1 1 d .
H23 H 0.527 0.079 0.982 0.039 Uiso 1 1 calc R
C24 C 0.5677(5) 0.1176(3) 1.1377(4) 0.0417(11) Uani 1 1 d .
H24A H 0.6047 0.0608 1.165 0.063 Uiso 1 1 calc R
H24B H 0.479 0.1197 1.1375 0.063 Uiso 1 1 calc R
H24C H 0.616 0.1644 1.1832 0.063 Uiso 1 1 calc R
C25 C 0.3097(5) 0.1385(4) 0.7931(4) 0.0523(13) Uani 1 1 d .
H25A H 0.3496 0.0818 0.8167 0.078 Uiso 1 1 calc R
H25B H 0.3507 0.1661 0.7451 0.078 Uiso 1 1 calc R
H25C H 0.219 0.13 0.7556 0.078 Uiso 1 1 calc R
C26 C 0.3248(4) 0.1981(3) 0.8905(3) 0.0338(9) Uani 1 1 d .
H26 H 0.2772 0.2531 0.8628 0.041 Uiso 1 1 calc R
C27 C 0.2603(4) 0.1577(3) 0.9679(4) 0.0443(11) Uani 1 1 d .
H27A H 0.1703 0.1469 0.9302 0.066 Uiso 1 1 calc R
H27B H 0.2675 0.1983 1.0269 0.066 Uiso 1 1 calc R
H27C H 0.3022 0.1024 0.9957 0.066 Uiso 1 1 calc R
C28 C 0.6213(5) 0.3470(3) 1.1132(4) 0.0497(12) Uani 1 1 d .
H28A H 0.6521 0.3806 1.0629 0.075 Uiso 1 1 calc R
H28B H 0.6793 0.298 1.1412 0.075 Uiso 1 1 calc R
H28C H 0.6177 0.385 1.1719 0.075 Uiso 1 1 calc R
C29 C 0.4875(4) 0.3113(3) 1.0560(4) 0.0362(10) Uani 1 1 d .
H29 H 0.4538 0.2815 1.1092 0.043 Uiso 1 1 calc R
C30 C 0.3983(5) 0.3877(3) 1.0050(5) 0.0515(13) Uani 1 1 d .
H30A H 0.3982 0.431 1.0598 0.077 Uiso 1 1 calc R
H30B H 0.3118 0.3654 0.9729 0.077 Uiso 1 1 calc R
H30C H 0.4282 0.4153 0.9501 0.077 Uiso 1 1 calc R
Al1 Al 0.60757(11) 0.15382(8) 0.57249(10) 0.0303(3) Uani 1 1 d .
Al2 Al 0.90150(10) 0.41930(8) 0.88052(9) 0.0285(2) Uani 1 1 d .
P1 P 1.02146(8) 0.32705(6) 0.51590(8) 0.0230(2) Uani 1 1 d .
P2 P 0.49392(9) 0.23075(6) 0.95215(8) 0.0241(2) Uani 1 1 d .
S1 S 0.97659(8) 0.29589(6) 0.81277(7) 0.02677(19) Uani 1 1 d .
S2 S 0.82991(9) 0.14352(6) 0.63528(8) 0.0274(2) Uani 1 1 d .
S3 S 0.53610(8) 0.26962(6) 0.65529(7) 0.02574(18) Uani 1 1 d .
S4 S 0.67952(9) 0.42088(6) 0.83568(8) 0.0280(2) Uani 1 1 d .
Cu1 Cu 0.93688(4) 0.27258(3) 0.63479(3) 0.02519(10) Uani 1 1 d .
Cu2 Cu 0.57670(4) 0.28930(3) 0.83390(3) 0.02610(10) Uani 1 1 d .

loop_
_atom_site_aniso_label
_atom_site_aniso_U_11
_atom_site_aniso_U_22
_atom_site_aniso_U_33
_atom_site_aniso_U_23
_atom_site_aniso_U_13
_atom_site_aniso_U_12
C1 0.0273(19) 0.034(2) 0.026(2) 0.0074(16) 0.0085(17) -0.0005(16)
C2 0.031(2) 0.030(2) 0.035(2) 0.0066(16) 0.0090(18) 0.0011(17)
C3 0.0258(19) 0.030(2) 0.030(2) 0.0060(16) 0.0080(17) 0.0035(16)
C4 0.0227(19) 0.024(2) 0.044(2) 0.0072(16) 0.0067(17) 0.0009(15)
C5 0.037(2) 0.038(2) 0.052(3) -0.010(2) 0.017(2) -0.0094(18)
C6 0.061(3) 0.089(5) 0.061(4) 0.023(3) 0.011(3) -0.030(3)
C7 0.039(2) 0.064(3) 0.027(2) -0.005(2) 0.0098(18) -0.003(2)
C8 0.057(3) 0.089(4) 0.032(3) 0.004(2) 0.012(2) 0.016(3)
C9 0.045(2) 0.079(4) 0.027(2) -0.013(2) 0.0051(19) 0.013(2)
C10 0.055(3) 0.128(6) 0.039(3) -0.016(3) -0.003(2) 0.022(3)
C11 0.034(2) 0.041(2) 0.048(3) -0.007(2) 0.018(2) -0.0088(18)
C12 0.062(3) 0.036(2) 0.065(3) -0.007(2) 0.032(3) -0.009(2)
C13 0.030(2) 0.042(3) 0.061(3) 0.012(2) 0.022(2) 0.0101(19)
C14 0.0254(19) 0.027(2) 0.035(2) 0.0047(17) 0.0073(17) 0.0034(16)
C15 0.034(2) 0.043(3) 0.045(3) 0.018(2) 0.014(2) 0.0063(19)
C16 0.038(3) 0.055(3) 0.051(3) -0.017(2) 0.010(2) -0.014(2)
C17 0.0221(19) 0.028(2) 0.040(2) 0.0024(17) 0.0047(18) 0.0009(16)
C18 0.027(2) 0.041(3) 0.051(3) 0.009(2) 0.013(2) -0.0025(18)
C19 0.046(3) 0.043(3) 0.038(3) -0.0125(19) 0.010(2) -0.011(2)
C20 0.032(2) 0.029(2) 0.033(2) -0.0026(15) 0.0118(18) -0.0031(16)
C21 0.048(3) 0.035(3) 0.047(3) -0.0047(19) 0.017(2) 0.010(2)
C22 0.033(2) 0.053(3) 0.051(3) 0.010(2) 0.011(2) 0.006(2)
C23 0.031(2) 0.032(2) 0.032(2) 0.0054(16) 0.0084(18) 0.0031(17)
C24 0.045(3) 0.047(3) 0.033(2) 0.0166(19) 0.012(2) 0.009(2)
C25 0.042(3) 0.060(3) 0.046(3) -0.003(2) 0.001(2) -0.022(2)
C26 0.027(2) 0.038(2) 0.035(2) 0.0047(18) 0.0078(18) -0.0011(18)
C27 0.027(2) 0.054(3) 0.052(3) 0.015(2) 0.013(2) -0.004(2)
C28 0.057(3) 0.050(3) 0.043(3) -0.017(2) 0.016(2) -0.017(2)
C29 0.044(2) 0.035(2) 0.035(2) -0.0020(16) 0.018(2) -0.0004(18)
C30 0.060(3) 0.033(3) 0.068(4) -0.004(2) 0.030(3) 0.006(2)
Al1 0.0253(6) 0.0309(6) 0.0344(7) -0.0076(5) 0.0089(5) -0.0045(5)
Al2 0.0238(5) 0.0313(6) 0.0284(6) -0.0054(5) 0.0048(5) -0.0026(5)
P1 0.0229(5) 0.0222(5) 0.0244(5) 0.0007(4) 0.0079(4) 0.0001(4)
P2 0.0238(5) 0.0250(5) 0.0237(5) 0.0020(4) 0.0076(4) -0.0025(4)
S1 0.0244(4) 0.0299(5) 0.0259(5) -0.0025(4) 0.0075(4) -0.0016(4)
S2 0.0244(4) 0.0260(5) 0.0319(5) -0.0027(4) 0.0091(4) -0.0016(4)
S3 0.0238(4) 0.0277(5) 0.0258(4) -0.0012(4) 0.0076(3) -0.0013(4)
S4 0.0266(5) 0.0262(5) 0.0327(5) -0.0040(4) 0.0114(4) -0.0046(4)
Cu1 0.0242(2) 0.0268(2) 0.0255(2) 0.00152(19) 0.00914(18) -0.00011(19)
Cu2 0.0246(2) 0.0282(3) 0.0266(2) 0.00275(19) 0.00946(18) -0.00075(19)

loop_
_atom_type_symbol
_atom_type_description
_atom_type_scat_dispersion_real
_atom_type_scat_dispersion_imag
_atom_type_scat_source
C C 0.0033 0.0016 'International Tables Vol C Tables 4.2.6.8 and 6.1.1.4'
H H 0 0 'International Tables Vol C Tables 4.2.6.8 and 6.1.1.4'
Al Al 0.0645 0.0514 'International Tables Vol C Tables 4.2.6.8 and 6.1.1.4'
P P 0.1023 0.0942 'International Tables Vol C Tables 4.2.6.8 and 6.1.1.4'
S S 0.1246 0.1234 'International Tables Vol C Tables 4.2.6.8 and 6.1.1.4'
Cu Cu 0.3201 1.2651 'International Tables Vol C Tables 4.2.6.8 and 6.1.1.4'

loop_
_geom_angle_atom_site_label_1
_geom_angle_atom_site_label_2
_geom_angle_atom_site_label_3
_geom_angle
C2 C1 S1 112.5(3)
C2 C1 H1A 109.1
S1 C1 H1A 109.1
C2 C1 H1B 109.1
S1 C1 H1B 109.1
H1A C1 H1B 107.8
C1 C2 S2 114.1(3)
C1 C2 H2A 108.7
S2 C2 H2A 108.7
C1 C2 H2B 108.7
S2 C2 H2B 108.7
H2A C2 H2B 107.6
C4 C3 S3 112.2(3)
C4 C3 H3A 109.2
S3 C3 H3A 109.2
C4 C3 H3B 109.2
S3 C3 H3B 109.2
H3A C3 H3B 107.9
C3 C4 S4 113.9(3)
C3 C4 H4A 108.8
S4 C4 H4A 108.8
C3 C4 H4B 108.8
S4 C4 H4B 108.8
H4A C4 H4B 107.7
C6 C5 Al1 121.2(3)
C6 C5 H5A 107
Al1 C5 H5A 107
C6 C5 H5B 107
Al1 C5 H5B 107
H5A C5 H5B 106.8
C5 C6 H6A 109.5
C5 C6 H6B 109.5
H6A C6 H6B 109.5
C5 C6 H6C 109.5
H6A C6 H6C 109.5
H6B C6 H6C 109.5
C8 C7 Al1 114.6(3)
C8 C7 H7A 108.6
Al1 C7 H7A 108.6
C8 C7 H7B 108.6
Al1 C7 H7B 108.6
H7A C7 H7B 107.6
C7 C8 H8A 109.5
C7 C8 H8B 109.5
H8A C8 H8B 109.5
C7 C8 H8C 109.5
H8A C8 H8C 109.5
H8B C8 H8C 109.5
C10 C9 Al2 117.5(4)
C10 C9 H9A 107.9
Al2 C9 H9A 107.9
C10 C9 H9B 107.9
Al2 C9 H9B 107.9
H9A C9 H9B 107.2
C9 C10 H10A 109.5
C9 C10 H10B 109.5
H10A C10 H10B 109.5
C9 C10 H10C 109.5
H10A C10 H10C 109.5
H10B C10 H10C 109.5
C12 C11 Al2 115.1(3)
C12 C11 H11A 108.5
Al2 C11 H11A 108.5
C12 C11 H11B 108.5
Al2 C11 H11B 108.5
H11A C11 H11B 107.5
C11 C12 H12A 109.5
C11 C12 H12B 109.5
H12A C12 H12B 109.5
C11 C12 H12C 109.5
H12A C12 H12C 109.5
H12B C12 H12C 109.5
C14 C13 H13A 109.5
C14 C13 H13B 109.5
H13A C13 H13B 109.5
C14 C13 H13C 109.5
H13A C13 H13C 109.5
H13B C13 H13C 109.5
C15 C14 C13 111.0(3)
C15 C14 P1 116.3(3)
C13 C14 P1 110.5(3)
C15 C14 H14 106.1
C13 C14 H14 106.1
P1 C14 H14 106.1
C14 C15 H15A 109.5
C14 C15 H15B 109.5
H15A C15 H15B 109.5
C14 C15 H15C 109.5
H15A C15 H15C 109.5
H15B C15 H15C 109.5
C17 C16 H16A 109.5
C17 C16 H16B 109.5
H16A C16 H16B 109.5
C17 C16 H16C 109.5
H16A C16 H16C 109.5
H16B C16 H16C 109.5
C18 C17 C16 111.3(4)
C18 C17 P1 114.5(3)
C16 C17 P1 110.9(3)
C18 C17 H17 106.6
C16 C17 H17 106.6
P1 C17 H17 106.6
C17 C18 H18A 109.5
C17 C18 H18B 109.5
H18A C18 H18B 109.5
C17 C18 H18C 109.5
H18A C18 H18C 109.5
H18B C18 H18C 109.5
C20 C19 H19A 109.5
C20 C19 H19B 109.5
H19A C19 H19B 109.5
C20 C19 H19C 109.5
H19A C19 H19C 109.5
H19B C19 H19C 109.5
C21 C20 C19 109.9(3)
C21 C20 P1 110.1(3)
C19 C20 P1 109.8(3)
C21 C20 H20 109
C19 C20 H20 109
P1 C20 H20 109
C20 C21 H21A 109.5
C20 C21 H21B 109.5
H21A C21 H21B 109.5
C20 C21 H21C 109.5
H21A C21 H21C 109.5
H21B C21 H21C 109.5
C23 C22 H22A 109.5
C23 C22 H22B 109.5
H22A C22 H22B 109.5
C23 C22 H22C 109.5
H22A C22 H22C 109.5
H22B C22 H22C 109.5
C22 C23 C24 110.2(4)
C22 C23 P2 111.0(3)
C24 C23 P2 116.3(3)
C22 C23 H23 106.2
C24 C23 H23 106.2
P2 C23 H23 106.2
C23 C24 H24A 109.5
C23 C24 H24B 109.5
H24A C24 H24B 109.5
C23 C24 H24C 109.5
H24A C24 H24C 109.5
H24B C24 H24C 109.5
C26 C25 H25A 109.5
C26 C25 H25B 109.5
H25A C25 H25B 109.5
C26 C25 H25C 109.5
H25A C25 H25C 109.5
H25B C25 H25C 109.5
C25 C26 C27 111.3(4)
C25 C26 P2 111.2(3)
C27 C26 P2 115.0(3)
C25 C26 H26 106.3
C27 C26 H26 106.3
P2 C26 H26 106.3
C26 C27 H27A 109.5
C26 C27 H27B 109.5
H27A C27 H27B 109.5
C26 C27 H27C 109.5
H27A C27 H27C 109.5
H27B C27 H27C 109.5
C29 C28 H28A 109.5
C29 C28 H28B 109.5
H28A C28 H28B 109.5
C29 C28 H28C 109.5
H28A C28 H28C 109.5
H28B C28 H28C 109.5
C28 C29 C30 109.6(4)
C28 C29 P2 110.4(3)
C30 C29 P2 110.0(3)
C28 C29 H29 108.9
C30 C29 H29 108.9
P2 C29 H29 108.9
C29 C30 H30A 109.5
C29 C30 H30B 109.5
H30A C30 H30B 109.5
C29 C30 H30C 109.5
H30A C30 H30C 109.5
H30B C30 H30C 109.5
C5 Al1 C7 116.3(2)
C5 Al1 S3 105.97(14)
C7 Al1 S3 106.97(15)
C5 Al1 S2 113.78(15)
C7 Al1 S2 103.06(14)
S3 Al1 S2 110.61(6)
C11 Al2 C9 122.5(2)
C11 Al2 S4 108.08(14)
C9 Al2 S4 102.83(15)
C11 Al2 S1 104.16(14)
C9 Al2 S1 107.23(16)
S4 Al2 S1 112.17(6)
C20 P1 C17 103.47(18)
C20 P1 C14 107.09(19)
C17 P1 C14 104.15(18)
C20 P1 Cu1 111.56(13)
C17 P1 Cu1 112.40(14)
C14 P1 Cu1 117.05(13)
C29 P2 C26 103.9(2)
C29 P2 C23 106.7(2)
C26 P2 C23 104.55(19)
C29 P2 Cu2 111.65(14)
C26 P2 Cu2 111.89(14)
C23 P2 Cu2 117.10(13)
C1 S1 Cu1 100.58(13)
C1 S1 Al2 102.16(13)
Cu1 S1 Al2 122.66(5)
C2 S2 Cu1 98.27(14)
C2 S2 Al1 109.26(14)
Cu1 S2 Al1 115.14(5)
C3 S3 Cu2 100.86(14)
C3 S3 Al1 100.53(13)
Cu2 S3 Al1 126.52(5)
C4 S4 Cu2 97.99(13)
C4 S4 Al2 104.29(13)
Cu2 S4 Al2 117.93(5)
P1 Cu1 S1 132.86(4)
P1 Cu1 S2 130.62(4)
S1 Cu1 S2 93.87(4)
P2 Cu2 S3 132.85(4)
P2 Cu2 S4 130.56(4)
S3 Cu2 S4 93.75(4)

loop_
_geom_bond_atom_site_label_1
_geom_bond_atom_site_label_2
_geom_bond_distance
C1 C2 1.525(6)
C1 S1 1.842(4)
C1 H1A 0.99
C1 H1B 0.99
C2 S2 1.842(4)
C2 H2A 0.99
C2 H2B 0.99
C3 C4 1.527(6)
C3 S3 1.841(4)
C3 H3A 0.99
C3 H3B 0.99
C4 S4 1.849(4)
C4 H4A 0.99
C4 H4B 0.99
C5 C6 1.517(7)
C5 Al1 1.971(4)
C5 H5A 0.99
C5 H5B 0.99
C6 H6A 0.98
C6 H6B 0.98
C6 H6C 0.98
C7 C8 1.529(6)
C7 Al1 2.011(5)
C7 H7A 0.99
C7 H7B 0.99
C8 H8A 0.98
C8 H8B 0.98
C8 H8C 0.98
C9 C10 1.493(7)
C9 Al2 1.997(5)
C9 H9A 0.99
C9 H9B 0.99
C10 H10A 0.98
C10 H10B 0.98
C10 H10C 0.98
C11 C12 1.545(6)
C11 Al2 1.984(4)
C11 H11A 0.99
C11 H11B 0.99
C12 H12A 0.98
C12 H12B 0.98
C12 H12C 0.98
C13 C14 1.552(5)
C13 H13A 0.98
C13 H13B 0.98
C13 H13C 0.98
C14 C15 1.541(6)
C14 P1 1.875(4)
C14 H14 1
C15 H15A 0.98
C15 H15B 0.98
C15 H15C 0.98
C16 C17 1.536(6)
C16 H16A 0.98
C16 H16B 0.98
C16 H16C 0.98
C17 C18 1.533(6)
C17 P1 1.871(4)
C17 H17 1
C18 H18A 0.98
C18 H18B 0.98
C18 H18C 0.98
C19 C20 1.549(6)
C19 H19A 0.98
C19 H19B 0.98
C19 H19C 0.98
C20 C21 1.536(6)
C20 P1 1.866(4)
C20 H20 1
C21 H21A 0.98
C21 H21B 0.98
C21 H21C 0.98
C22 C23 1.528(6)
C22 H22A 0.98
C22 H22B 0.98
C22 H22C 0.98
C23 C24 1.535(6)
C23 P2 1.877(4)
C23 H23 1
C24 H24A 0.98
C24 H24B 0.98
C24 H24C 0.98
C25 C26 1.542(7)
C25 H25A 0.98
C25 H25B 0.98
C25 H25C 0.98
C26 C27 1.543(6)
C26 P2 1.862(4)
C26 H26 1
C27 H27A 0.98
C27 H27B 0.98
C27 H27C 0.98
C28 C29 1.538(6)
C28 H28A 0.98
C28 H28B 0.98
C28 H28C 0.98
C29 C30 1.543(6)
C29 P2 1.860(4)
C29 H29 1
C30 H30A 0.98
C30 H30B 0.98
C30 H30C 0.98
Al1 S3 2.3408(15)
Al1 S2 2.3439(15)
Al2 S4 2.3391(15)
Al2 S1 2.3448(15)
P1 Cu1 2.2208(10)
P2 Cu2 2.2255(10)
S1 Cu1 2.2845(11)
S2 Cu1 2.2995(10)
S3 Cu2 2.2833(11)
S4 Cu2 2.3052(10)
